data_7249455
loop_
_publ_author_name
'Hosseinpoor, Saeed'
'Pourayoubi, Mehrdad'
'Zme\<skalov\'a, Eli\<ska'
'Poupon, Morgane'

_publ_section_title
;
 Supramolecular motifs formed by CH3/Cl-substituted arene groups: evidence
 for structural differences in thiophosphoramides and similarities in
 their complexes
;
_journal_issue 44
_journal_name_full 'RSC Advances'
_journal_page_first 32206
_journal_page_last 32220
_journal_paper_doi 10.1039/D4RA05281A
_journal_volume 14
_journal_year 2024
_chemical_formula_moiety 'C13 H20 N2 Ni0.50 O2 P1 S2'
_chemical_formula_sum 'C13 H20 N2 Ni0.5 O2 P S2'
_chemical_formula_weight 360.77
_space_group_IT_number 2
_space_group_name_Hall '-P 1'
_space_group_name_H-M_alt 'P -1'
_symmetry_cell_setting triclinic
_symmetry_space_group_name_H-M 'P -1'
_atom_sites_solution_hydrogens difmap
_atom_sites_solution_primary other
_audit_update_record
;
2023-12-04 deposited with the CCDC.	2024-09-26 downloaded from the CCDC.
;
_cell_angle_alpha 113.611(3)
_cell_angle_beta 93.655(3)
_cell_angle_gamma 92.926(3)
_cell_formula_units_Z 2
_cell_length_a 8.2171(3)
_cell_length_b 9.9942(4)
_cell_length_c 11.1612(4)
_cell_measurement_reflns_used 7860
_cell_measurement_temperature 120
_cell_measurement_theta_max 67.71
_cell_measurement_theta_min 4.31
_cell_volume 835.21(6)
_computing_cell_refinement
; 
 CrysAlisPro (Rigaku Oxford Diffraction, 2017) 
;
_computing_data_collection 'SuperNova, (Oxford Diffraction, 2010)'
_computing_data_reduction
; 
 CrysAlisPro (Rigaku Oxford Diffraction, 2017) 
;
_computing_molecular_graphics 'CAMERON (Watkin et al., 1996)'
_computing_publication_material 'CRYSTALS (Betteridge et al., 2003)'
_computing_structure_refinement 'CRYSTALS (Betteridge et al., 2003)'
_computing_structure_solution 'Superflip (Palatinus & Chapuis, 2007)'
_diffrn_ambient_temperature 120
_diffrn_measured_fraction_theta_full 0.996
_diffrn_measured_fraction_theta_max 0.993
_diffrn_measurement_device Area
_diffrn_measurement_device_type 'Oxford Diffraction SuperNova'
_diffrn_measurement_method \w
_diffrn_radiation_monochromator 'focussing mirrors'
_diffrn_radiation_type 'Cu K\a'
_diffrn_radiation_wavelength 1.54180
_diffrn_reflns_av_R_equivalents 0.068
_diffrn_reflns_av_unetI/netI 0.069
_diffrn_reflns_limit_h_max 9
_diffrn_reflns_limit_h_min -9
_diffrn_reflns_limit_k_max 11
_diffrn_reflns_limit_k_min -11
_diffrn_reflns_limit_l_max 13
_diffrn_reflns_limit_l_min -13
_diffrn_reflns_number 13759
_diffrn_reflns_theta_full 66.262
_diffrn_reflns_theta_max 67.614
_diffrn_reflns_theta_min 4.342
_diffrn_standards_number 0
_exptl_absorpt_coefficient_mu 4.391
_exptl_absorpt_correction_T_max 0.38
_exptl_absorpt_correction_T_min 0.03
_exptl_absorpt_correction_type multi-scan
_exptl_absorpt_process_details
; 
 CrysAlisPro (Rigaku Oxford Diffraction, 2017) 
;
_exptl_crystal_colour green
_exptl_crystal_density_diffrn 1.434
_exptl_crystal_density_meas ?
_exptl_crystal_density_method 'not measured'
_exptl_crystal_description block
_exptl_crystal_F_000 378
_exptl_crystal_recrystallization_method 'Re-crystallisation from solvent'
_exptl_crystal_size_max 0.762
_exptl_crystal_size_mid 0.278
_exptl_crystal_size_min 0.221
_refine_diff_density_max 0.64
_refine_diff_density_min -0.91
_refine_ls_extinction_method None
_refine_ls_goodness_of_fit_ref 0.9943
_refine_ls_hydrogen_treatment constr
_refine_ls_matrix_type full
_refine_ls_number_parameters 187
_refine_ls_number_reflns 2985
_refine_ls_number_restraints 0
_refine_ls_R_factor_all 0.0490
_refine_ls_R_factor_gt 0.0450
_refine_ls_shift/su_max 0.0001551
_refine_ls_shift/su_mean 0.0000200
_refine_ls_structure_factor_coef Fsqd
_refine_ls_weighting_details
;
 Method= Modified Sheldrick 
 w=1/[\s^2^(F^2^) + ( 0.10P)^2^ + 0.40P] 
 ,where P=(max(Fo^2^,0) + 2Fc^2^)/3 
;
_refine_ls_weighting_scheme calc
_refine_ls_wR_factor_all 0.1393
_refine_ls_wR_factor_gt 0.1332
_refine_ls_wR_factor_ref 0.1393
_reflns_limit_h_max 9
_reflns_limit_h_min -9
_reflns_limit_k_max 10
_reflns_limit_k_min -11
_reflns_limit_l_max 13
_reflns_limit_l_min 0
_reflns_number_gt 2692
_reflns_number_total 2986
_reflns_threshold_expression I>2.0\s(I)
_oxford_diffrn_Wilson_B_factor 1.65
_oxford_diffrn_Wilson_scale 0.02
_oxford_refine_ls_r_factor_ref 0.0490
_oxford_refine_ls_scale 6.7(3)
_oxford_reflns_number_all 2985
_cod_data_source_file d4ra05281a2.cif
_cod_data_source_block I_CCDC2
_cod_depositor_comments
;
The following automatic conversions were performed:

data item '_exptl_crystal_density_meas' value 'not measured' was
changed to '?' -- the value is perceived as not measured.

Automatic conversion script
Id: cif_fix_values 8170 2020-07-09 18:12:32Z antanas 
;
_cod_original_sg_symbol_H-M 'P -1 '
_cod_original_formula_sum 'C13 H20 N2 Ni0.50 O2 P1 S2'
_cod_database_code 7249455
_oxford_refine_reflns_threshold_expression I>-3.0\s(I)
_oxford_refine_ls_r_factor_all 0.0490
_oxford_refine_ls_wr_factor_all 0.1393

loop_
_symmetry_equiv_pos_as_xyz
x,y,z
-x,-y,-z

loop_
_atom_site_label
_atom_site_type_symbol
_atom_site_fract_x
_atom_site_fract_y
_atom_site_fract_z
_atom_site_U_iso_or_equiv
_atom_site_occupancy
_atom_site_adp_type
_atom_site_refinement_flags_posn
_atom_site_refinement_flags_adp
_atom_site_refinement_flags_occupancy
_atom_site_disorder_assembly
_atom_site_disorder_group
_atom_site_attached_hydrogens
Ni1 Ni 0.5000 0.0000 0.5000 0.0189 1.0000 Uani S . . . . .
S2 S 0.30203(8) 0.06219(7) 0.39143(6) 0.0227 1.0000 Uani . . . . . .
C3 C 0.2526(3) 0.1416(3) 0.5519(3) 0.0212 1.0000 Uani . . . . . .
N4 N 0.3652(3) 0.1141(2) 0.6304(2) 0.0215 1.0000 Uani . . . . . .
P5 P 0.36491(8) 0.15009(7) 0.78782(6) 0.0201 1.0000 Uani . . . . . .
O6 O 0.5499(2) 0.17070(19) 0.84226(17) 0.0197 1.0000 Uani . . . . . .
C7 C 0.6510(3) 0.3002(3) 0.8509(3) 0.0243 1.0000 Uani . . . . . .
C8 C 0.8063(4) 0.3097(3) 0.9318(3) 0.0364 1.0000 Uani . . . . . .
O9 O 0.3123(3) -0.0042(2) 0.78678(19) 0.0313 1.0000 Uani . . . . . .
C10 C 0.2590(4) -0.0231(3) 0.9010(3) 0.0327 1.0000 Uani . . . . . .
C11 C 0.1001(4) -0.1151(4) 0.8601(3) 0.0366 1.0000 Uani . . . . . .
S12 S 0.23781(9) 0.30820(8) 0.88895(7) 0.0322 1.0000 Uani . . . . . .
N13 N 0.1225(3) 0.2143(3) 0.5879(2) 0.0266 1.0000 Uani . . . . . .
C14 C 0.0082(4) 0.2408(3) 0.4950(3) 0.0320 1.0000 Uani . . . . . .
C15 C -0.1153(4) 0.3447(3) 0.5654(3) 0.0229 1.0000 Uani . . . . . .
C16 C -0.0699(4) 0.4722(3) 0.6783(3) 0.0264 1.0000 Uani . . . . . .
C17 C -0.1862(4) 0.5649(3) 0.7400(3) 0.0258 1.0000 Uani . . . . . .
C18 C -0.3503(4) 0.5361(3) 0.6914(3) 0.0228 1.0000 Uani . . . . . .
C19 C -0.3943(4) 0.4095(3) 0.5785(3) 0.0228 1.0000 Uani . . . . . .
C20 C -0.2786(3) 0.3150(3) 0.5168(3) 0.0229 1.0000 Uani . . . . . .
C21 C -0.4764(4) 0.6370(3) 0.7607(3) 0.0323 1.0000 Uani . . . . . .
H71 H 0.5946 0.3881 0.8921 0.0287 1.0000 Uiso R . . . . .
H72 H 0.6710 0.2885 0.7626 0.0295 1.0000 Uiso R . . . . .
H83 H 0.8759 0.3908 0.9364 0.0549 1.0000 Uiso R . . . . .
H82 H 0.7866 0.3219 1.0202 0.0550 1.0000 Uiso R . . . . .
H81 H 0.8622 0.2213 0.8924 0.0541 1.0000 Uiso R . . . . .
H101 H 0.3418 -0.0714 0.9313 0.0391 1.0000 Uiso R . . . . .
H102 H 0.2474 0.0722 0.9685 0.0392 1.0000 Uiso R . . . . .
H113 H 0.0626 -0.1292 0.9347 0.0548 1.0000 Uiso R . . . . .
H112 H 0.1135 -0.2096 0.7897 0.0544 1.0000 Uiso R . . . . .
H111 H 0.0194 -0.0662 0.8305 0.0552 1.0000 Uiso R . . . . .
H142 H 0.0712 0.2852 0.4490 0.0392 1.0000 Uiso R . . . . .
H141 H -0.0468 0.1482 0.4326 0.0383 1.0000 Uiso R . . . . .
H161 H 0.0403 0.4960 0.7125 0.0322 1.0000 Uiso R . . . . .
H171 H -0.1551 0.6481 0.8160 0.0316 1.0000 Uiso R . . . . .
H191 H -0.5052 0.3883 0.5463 0.0270 1.0000 Uiso R . . . . .
H201 H -0.3103 0.2292 0.4416 0.0269 1.0000 Uiso R . . . . .
H212 H -0.5842 0.5953 0.7246 0.0478 1.0000 Uiso R . . . . .
H213 H -0.4685 0.6576 0.8515 0.0482 1.0000 Uiso R . . . . .
H211 H -0.4596 0.7289 0.7520 0.0484 1.0000 Uiso R . . . . .
H131 H 0.1015 0.2401 0.6684 0.0325 1.0000 Uiso R . . . . .

loop_
_atom_site_aniso_label
_atom_site_aniso_U_11
_atom_site_aniso_U_22
_atom_site_aniso_U_33
_atom_site_aniso_U_23
_atom_site_aniso_U_13
_atom_site_aniso_U_12
Ni1 0.0209(4) 0.0194(3) 0.0144(3) 0.0038(3) 0.0021(2) 0.0101(3)
S2 0.0259(4) 0.0251(4) 0.0157(3) 0.0055(3) 0.0026(3) 0.0126(3)
C3 0.0247(14) 0.0197(12) 0.0166(12) 0.0046(10) -0.0000(10) 0.0057(10)
N4 0.0225(12) 0.0227(11) 0.0167(11) 0.0040(9) 0.0033(9) 0.0106(9)
P5 0.0221(4) 0.0197(4) 0.0149(4) 0.0026(3) 0.0021(3) 0.0071(3)
O6 0.0229(10) 0.0190(9) 0.0191(9) 0.0093(7) 0.0009(7) 0.0072(7)
C7 0.0273(15) 0.0202(13) 0.0251(14) 0.0094(11) -0.0024(11) 0.0035(11)
C8 0.0280(17) 0.0321(16) 0.0450(19) 0.0117(14) -0.0040(14) 0.0079(13)
O9 0.0423(13) 0.0261(10) 0.0213(10) 0.0053(8) 0.0078(9) -0.0032(9)
C10 0.0427(18) 0.0355(16) 0.0191(14) 0.0110(12) 0.0010(12) 0.0007(13)
C11 0.0422(19) 0.0384(17) 0.0345(17) 0.0209(14) 0.0042(14) -0.0020(14)
S12 0.0307(4) 0.0384(4) 0.0174(4) -0.0012(3) 0.0014(3) 0.0201(3)
N13 0.0300(13) 0.0343(13) 0.0153(11) 0.0075(9) 0.0040(9) 0.0190(10)
C14 0.0376(18) 0.0367(16) 0.0185(13) 0.0062(12) -0.0007(12) 0.0216(14)
C15 0.0277(15) 0.0248(13) 0.0174(12) 0.0086(11) 0.0032(10) 0.0123(11)
C16 0.0248(15) 0.0268(14) 0.0254(14) 0.0085(12) -0.0017(11) 0.0048(11)
C17 0.0322(16) 0.0191(13) 0.0228(14) 0.0052(11) 0.0006(11) 0.0047(11)
C18 0.0319(15) 0.0194(13) 0.0225(13) 0.0126(11) 0.0052(11) 0.0118(11)
C19 0.0280(15) 0.0218(13) 0.0222(13) 0.0127(11) -0.0013(11) 0.0064(11)
C20 0.0319(16) 0.0200(13) 0.0172(13) 0.0077(10) -0.0013(11) 0.0089(11)
C21 0.0382(18) 0.0329(16) 0.0258(15) 0.0099(12) 0.0045(12) 0.0197(13)

loop_
_atom_type_symbol
_atom_type_scat_dispersion_real
_atom_type_scat_dispersion_imag
_atom_type_scat_Cromer_Mann_a1
_atom_type_scat_Cromer_Mann_b1
_atom_type_scat_Cromer_Mann_a2
_atom_type_scat_Cromer_Mann_b2
_atom_type_scat_Cromer_Mann_a3
_atom_type_scat_Cromer_Mann_b3
_atom_type_scat_Cromer_Mann_a4
_atom_type_scat_Cromer_Mann_b4
_atom_type_scat_Cromer_Mann_c
_atom_type_scat_source
C 0.0181 0.0091 2.3100 20.8439 1.0200 10.2075 1.5886 0.5687 0.8650 51.6512 0.2156 'International Tables Vol C 4.2.6.8 and 6.1.1.4'
H 0.0000 0.0000 0.4930 10.5109 0.3229 26.1257 0.1402 3.1424 0.0408 57.7998 0.0030 'International Tables Vol C 4.2.6.8 and 6.1.1.4'
N 0.0311 0.0180 12.2126 0.0057 3.1322 9.8933 2.0125 28.9975 1.1663 0.5826 -11.5290 'International Tables Vol C 4.2.6.8 and 6.1.1.4'
O 0.0492 0.0322 3.0485 13.2771 2.2868 5.7011 1.5463 0.3239 0.8670 32.9089 0.2508 'International Tables Vol C 4.2.6.8 and 6.1.1.4'
S 0.3331 0.5567 6.9053 1.4679 5.2034 22.2151 1.4379 0.2536 1.5863 56.1720 0.8669 'International Tables Vol C 4.2.6.8 and 6.1.1.4'
P 0.2955 0.4335 6.4345 1.9067 4.1791 27.1570 1.7800 0.5260 1.4908 68.1645 1.1149 'International Tables Vol C 4.2.6.8 and 6.1.1.4'
Ni -3.0029 0.5091 12.8376 3.8785 7.2920 0.2565 4.4438 12.1763 2.3800 66.3421 1.0341 'International Tables Vol C 4.2.6.8 and 6.1.1.4'
Cl 0.3639 0.7018 11.4604 0.0104 7.1964 1.1662 6.2556 18.5194 1.6455 47.7784 -9.5574 'International Tables Vol C 4.2.6.8 and 6.1.1.4'

loop_
_geom_angle_atom_site_label_1
_geom_angle_site_symmetry_1
_geom_angle_atom_site_label_2
_geom_angle_site_symmetry_2
_geom_angle_atom_site_label_3
_geom_angle_site_symmetry_3
_geom_angle
_geom_angle_publ_flag
C3 2_656 Ni1 . N4 2_656 32.15(9) yes
C3 2_656 Ni1 . S2 2_656 42.41(6) yes
N4 2_656 Ni1 . S2 2_656 74.56(7) yes
C3 2_656 Ni1 . P5 2_656 54.13(6) yes
N4 2_656 Ni1 . P5 2_656 22.12(7) yes
S2 2_656 Ni1 . P5 2_656 96.499(19) yes
C3 2_656 Ni1 . S2 . 137.59(6) yes
N4 2_656 Ni1 . S2 . 105.44(7) yes
S2 2_656 Ni1 . S2 . 179.99 yes
P5 2_656 Ni1 . S2 . 83.501(19) yes
C3 2_656 Ni1 . C3 . 180.00 yes
N4 2_656 Ni1 . C3 . 147.85(9) yes
S2 2_656 Ni1 . C3 . 137.59(6) yes
P5 2_656 Ni1 . C3 . 125.87(6) yes
S2 . Ni1 . C3 . 42.41(6) yes
C3 2_656 Ni1 . N4 . 147.85(9) yes
N4 2_656 Ni1 . N4 . 179.99 yes
S2 2_656 Ni1 . N4 . 105.44(7) yes
P5 2_656 Ni1 . N4 . 157.88(7) yes
S2 . Ni1 . N4 . 74.56(7) yes
C3 2_656 Ni1 . P5 . 125.87(6) yes
N4 2_656 Ni1 . P5 . 157.88(7) yes
S2 2_656 Ni1 . P5 . 83.501(19) yes
P5 2_656 Ni1 . P5 . 180.00 yes
S2 . Ni1 . P5 . 96.499(19) yes
C3 . Ni1 . N4 . 32.15(9) yes
C3 . Ni1 . P5 . 54.13(6) yes
N4 . Ni1 . P5 . 22.12(7) yes
Ni1 . S2 . C3 . 77.35(9) yes
Ni1 . C3 . S2 . 60.24(8) yes
Ni1 . C3 . N4 . 48.98(12) yes
S2 . C3 . N4 . 109.22(19) yes
Ni1 . C3 . N13 . 175.4(2) yes
S2 . C3 . N13 . 124.0(2) yes
N4 . C3 . N13 . 126.8(2) yes
C3 . N4 . Ni1 . 98.87(16) yes
C3 . N4 . P5 . 128.61(19) yes
Ni1 . N4 . P5 . 131.96(13) yes
N4 . P5 . Ni1 . 25.92(8) yes
N4 . P5 . O6 . 105.85(11) yes
Ni1 . P5 . O6 . 85.18(7) yes
N4 . P5 . O9 . 102.68(11) yes
Ni1 . P5 . O9 . 91.73(7) yes
O6 . P5 . O9 . 100.80(11) yes
N4 . P5 . S12 . 116.36(8) yes
Ni1 . P5 . S12 . 141.21(4) yes
O6 . P5 . S12 . 113.91(8) yes
O9 . P5 . S12 . 115.43(9) yes
P5 . O6 . C7 . 118.87(15) yes
O6 . C7 . C8 . 107.4(2) yes
O6 . C7 . H71 . 110.4 no
C8 . C7 . H71 . 110.0 no
O6 . C7 . H72 . 108.4 no
C8 . C7 . H72 . 111.6 no
H71 . C7 . H72 . 109.0 no
C7 . C8 . H83 . 109.2 no
C7 . C8 . H82 . 111.7 no
H83 . C8 . H82 . 108.8 no
C7 . C8 . H81 . 110.5 no
H83 . C8 . H81 . 108.6 no
H82 . C8 . H81 . 107.9 no
P5 . O9 . C10 . 123.07(18) yes
O9 . C10 . C11 . 107.7(2) yes
O9 . C10 . H101 . 108.4 no
C11 . C10 . H101 . 110.8 no
O9 . C10 . H102 . 108.4 no
C11 . C10 . H102 . 111.4 no
H101 . C10 . H102 . 110.0 no
C10 . C11 . H113 . 109.0 no
C10 . C11 . H112 . 110.2 no
H113 . C11 . H112 . 109.9 no
C10 . C11 . H111 . 110.0 no
H113 . C11 . H111 . 108.3 no
H112 . C11 . H111 . 109.5 no
C3 . N13 . C14 . 122.7(2) yes
C3 . N13 . H131 . 117.0 no
C14 . N13 . H131 . 120.1 no
N13 . C14 . C15 . 111.3(2) yes
N13 . C14 . H142 . 107.4 no
C15 . C14 . H142 . 108.4 no
N13 . C14 . H141 . 109.8 no
C15 . C14 . H141 . 110.5 no
H142 . C14 . H141 . 109.4 no
C14 . C15 . C16 . 122.0(3) yes
C14 . C15 . C20 . 119.6(2) yes
C16 . C15 . C20 . 118.4(2) yes
C15 . C16 . C17 . 120.4(3) yes
C15 . C16 . H161 . 120.2 no
C17 . C16 . H161 . 119.4 no
C16 . C17 . C18 . 121.5(3) yes
C16 . C17 . H171 . 119.7 no
C18 . C17 . H171 . 118.8 no
C17 . C18 . C19 . 117.7(2) yes
C17 . C18 . C21 . 121.0(3) yes
C19 . C18 . C21 . 121.2(3) yes
C18 . C19 . C20 . 121.1(3) yes
C18 . C19 . H191 . 118.2 no
C20 . C19 . H191 . 120.7 no
C19 . C20 . C15 . 120.8(2) yes
C19 . C20 . H201 . 120.2 no
C15 . C20 . H201 . 118.9 no
C18 . C21 . H212 . 111.2 no
C18 . C21 . H213 . 111.4 no
H212 . C21 . H213 . 108.1 no
C18 . C21 . H211 . 109.8 no
H212 . C21 . H211 . 108.5 no
H213 . C21 . H211 . 107.7 no

loop_
_geom_bond_atom_site_label_1
_geom_bond_site_symmetry_1
_geom_bond_atom_site_label_2
_geom_bond_site_symmetry_2
_geom_bond_distance
_geom_bond_publ_flag
Ni1 . C3 2_656 2.502(3) yes
Ni1 . N4 2_656 1.911(2) yes
Ni1 . S2 2_656 2.2262(6) yes
Ni1 . P5 2_656 3.2506(6) yes
Ni1 . S2 . 2.2262(6) yes
Ni1 . C3 . 2.502(3) yes
Ni1 . N4 . 1.911(2) yes
Ni1 . P5 . 3.2506(6) yes
S2 . C3 . 1.729(3) yes
C3 . N4 . 1.348(4) yes
C3 . N13 . 1.316(4) yes
N4 . P5 . 1.646(2) yes
P5 . O6 . 1.5724(19) yes
P5 . O9 . 1.576(2) yes
P5 . S12 . 1.9370(9) yes
O6 . C7 . 1.468(3) yes
C7 . C8 . 1.491(4) yes
C7 . H71 . 0.971 no
C7 . H72 . 0.971 no
C8 . H83 . 0.949 no
C8 . H82 . 0.970 no
C8 . H81 . 0.970 no
O9 . C10 . 1.452(3) yes
C10 . C11 . 1.492(5) yes
C10 . H101 . 0.972 no
C10 . H102 . 0.963 no
C11 . H113 . 0.965 no
C11 . H112 . 0.974 no
C11 . H111 . 0.960 no
N13 . C14 . 1.465(4) yes
N13 . H131 . 0.862 no
C14 . C15 . 1.511(4) yes
C14 . H142 . 0.959 no
C14 . H141 . 0.973 no
C15 . C16 . 1.399(4) yes
C15 . C20 . 1.386(4) yes
C16 . C17 . 1.382(4) yes
C16 . H161 . 0.940 no
C17 . C18 . 1.392(4) yes
C17 . H171 . 0.928 no
C18 . C19 . 1.392(4) yes
C18 . C21 . 1.507(4) yes
C19 . C20 . 1.387(4) yes
C19 . H191 . 0.939 no
C20 . H201 . 0.938 no
C21 . H212 . 0.951 no
C21 . H213 . 0.947 no
C21 . H211 . 0.965 no
